data_4106285
loop_
_publ_author_name
'Tien Teng Ong'
'Padmini Kavuru'
'Thanhha Nguyen'
'Ryan Cantwell'
'\/Lukasz Wojtas'
'Michael J. Zaworotko'

_publ_section_title
;
 2:1 Cocrystals of Homochiral and Achiral Amino Acid Zwitterions with Li+
 Salts: Water-Stable Zeolitic and Diamondoid Metal-Organic Materials
;
_journal_name_full 'Journal of the American Chemical Society'
_journal_page_first 9224
_journal_page_last 9227
_journal_paper_doi 10.1021/ja203002w
_journal_volume 133
_journal_year 2011
_chemical_absolute_configuration ad
_chemical_formula_moiety 'C8 H18 Li N2 O4 +, Br -'
_chemical_formula_sum 'C8 H18 Br Li N2 O4'
_chemical_formula_weight 293.09
_chemical_name_systematic
;
 ?
;
_space_group_IT_number 43
_symmetry_cell_setting orthorhombic
_symmetry_space_group_name_Hall 'F 2 -2d'
_symmetry_space_group_name_H-M 'F d d 2'
_atom_sites_solution_hydrogens geom
_atom_sites_solution_primary direct
_atom_sites_solution_secondary difmap
_audit_creation_method SHELXL-97
_cell_angle_alpha 90.00
_cell_angle_beta 90.00
_cell_angle_gamma 90.00
_cell_formula_units_Z 8
_cell_length_a 14.0912(2)
_cell_length_b 14.9035(2)
_cell_length_c 12.5426(2)
_cell_measurement_reflns_used 4308
_cell_measurement_temperature 100(2)
_cell_measurement_theta_max 67.35
_cell_measurement_theta_min 5.5
_cell_volume 2634.05(7)
_computing_cell_refinement 'APEX2 (Bruker, 2010); SAINT (Bruker, 2009)'
_computing_data_collection 'APEX2 (Bruker, 2010)'
_computing_data_reduction 'SAINT (Bruker, 2009);XPREP(Sheldrick,2008)'
_computing_publication_material 'APEX2 (Bruker, 2010)'
_computing_structure_refinement 'SHELXL-97 (Sheldrick, 2008)'
_computing_structure_solution 'SHELXS-97 (Sheldrick, 2008)'
_diffrn_ambient_temperature 100(2)
_diffrn_measured_fraction_theta_full 0.990
_diffrn_measured_fraction_theta_max 0.990
_diffrn_measurement_device_type 'BRUKER SMART APEXII CCD'
_diffrn_measurement_method 'omega scans'
_diffrn_radiation_monochromator graphite
_diffrn_radiation_source 'fine-focus sealed tube'
_diffrn_radiation_type CuK\a
_diffrn_radiation_wavelength 1.54178
_diffrn_reflns_av_R_equivalents 0.0335
_diffrn_reflns_av_sigmaI/netI 0.0302
_diffrn_reflns_limit_h_max 16
_diffrn_reflns_limit_h_min -16
_diffrn_reflns_limit_k_max 17
_diffrn_reflns_limit_k_min -17
_diffrn_reflns_limit_l_max 14
_diffrn_reflns_limit_l_min -14
_diffrn_reflns_number 5081
_diffrn_reflns_theta_full 66.35
_diffrn_reflns_theta_max 66.35
_diffrn_reflns_theta_min 5.58
_exptl_absorpt_coefficient_mu 4.282
_exptl_absorpt_correction_T_max 0.8144
_exptl_absorpt_correction_T_min 0.6741
_exptl_absorpt_correction_type multi-scan
_exptl_absorpt_process_details 'SADABS; (Sheldrick, 2008)'
_exptl_crystal_colour colorless
_exptl_crystal_density_diffrn 1.478
_exptl_crystal_description block
_exptl_crystal_F_000 1200
_exptl_crystal_size_max 0.10
_exptl_crystal_size_mid 0.08
_exptl_crystal_size_min 0.05
_refine_diff_density_max 0.294
_refine_diff_density_min -0.234
_refine_diff_density_rms 0.047
_refine_ls_abs_structure_details 'Flack H D (1983), Acta Cryst. A39, 876-881'
_refine_ls_abs_structure_Flack 0.01(2)
_refine_ls_extinction_coef 0.00050(4)
_refine_ls_extinction_expression Fc^*^=kFc[1+0.001xFc^2^\l^3^/sin(2\q)]^-1/4^
_refine_ls_extinction_method SHELXL
_refine_ls_goodness_of_fit_ref 1.089
_refine_ls_hydrogen_treatment constr
_refine_ls_matrix_type full
_refine_ls_number_parameters 77
_refine_ls_number_reflns 1114
_refine_ls_number_restraints 1
_refine_ls_restrained_S_all 1.088
_refine_ls_R_factor_all 0.0180
_refine_ls_R_factor_gt 0.0178
_refine_ls_shift/su_max 0.000
_refine_ls_shift/su_mean 0.000
_refine_ls_structure_factor_coef Fsqd
_refine_ls_weighting_details 'calc w=1/[\s^2^(Fo^2^)+(0.0240P)^2^+1.6828P] where P=(Fo^2^+2Fc^2^)/3'
_refine_ls_weighting_scheme calc
_refine_ls_wR_factor_gt 0.0464
_refine_ls_wR_factor_ref 0.0465
_reflns_number_gt 1101
_reflns_number_total 1114
_reflns_threshold_expression >2sigma(I)
_cod_data_source_file ja203002w_si_002.cif
_cod_data_source_block 142b
_cod_database_code 4106285

loop_
_symmetry_equiv_pos_as_xyz
'x, y, z'
'-x, -y, z'
'-x+1/4, y+1/4, z+1/4'
'x+1/4, -y+1/4, z+1/4'
'x, y+1/2, z+1/2'
'-x, -y+1/2, z+1/2'
'-x+1/4, y+3/4, z+3/4'
'x+1/4, -y+3/4, z+3/4'
'x+1/2, y, z+1/2'
'-x+1/2, -y, z+1/2'
'-x+3/4, y+1/4, z+3/4'
'x+3/4, -y+1/4, z+3/4'
'x+1/2, y+1/2, z'
'-x+1/2, -y+1/2, z'
'-x+3/4, y+3/4, z+1/4'
'x+3/4, -y+3/4, z+1/4'

loop_
_atom_site_label
_atom_site_type_symbol
_atom_site_fract_x
_atom_site_fract_y
_atom_site_fract_z
_atom_site_U_iso_or_equiv
_atom_site_adp_type
_atom_site_occupancy
_atom_site_symmetry_multiplicity
_atom_site_calc_flag
_atom_site_refinement_flags
Br1 Br 0.0000 0.0000 0.08406(3) 0.01645(13) Uani 1 2 d S
O1 O 0.44299(10) 0.40639(9) 0.60439(12) 0.0161(3) Uani 1 1 d .
C2 C 0.51903(17) 0.20066(15) 0.40750(18) 0.0175(5) Uani 1 1 d .
H2A H 0.5810 0.2067 0.3728 0.026 Uiso 1 1 calc R
H2B H 0.4691 0.2196 0.3580 0.026 Uiso 1 1 calc R
H2C H 0.5088 0.1379 0.4277 0.026 Uiso 1 1 calc R
C3 C 0.5952(2) 0.23651(17) 0.5790(2) 0.0185(6) Uani 1 1 d .
H3A H 0.5908 0.2745 0.6426 0.028 Uiso 1 1 calc R
H3B H 0.6560 0.2472 0.5433 0.028 Uiso 1 1 calc R
H3C H 0.5909 0.1733 0.6001 0.028 Uiso 1 1 calc R
C4 C 0.4219(2) 0.25189(13) 0.5588(2) 0.0139(6) Uani 1 1 d .
H4A H 0.4218 0.1994 0.6073 0.017 Uiso 1 1 calc R
H4B H 0.3721 0.2421 0.5043 0.017 Uiso 1 1 calc R
C1 C 0.39823(14) 0.33598(12) 0.62237(15) 0.0117(4) Uani 1 1 d .
N1 N 0.51630(14) 0.25840(12) 0.50509(15) 0.0122(4) Uani 1 1 d .
H1 H 0.5243 0.3176 0.4833 0.015 Uiso 1 1 calc R
O2 O 0.33055(10) 0.32729(9) 0.68709(12) 0.0145(3) Uani 1 1 d .
Li1 Li 0.2500 0.2500 0.7678(4) 0.0141(11) Uani 1 2 d S

loop_
_atom_site_aniso_label
_atom_site_aniso_U_11
_atom_site_aniso_U_22
_atom_site_aniso_U_33
_atom_site_aniso_U_23
_atom_site_aniso_U_13
_atom_site_aniso_U_12
Br1 0.01791(17) 0.01166(16) 0.01979(17) 0.000 0.000 -0.00304(12)
O1 0.0171(7) 0.0096(6) 0.0215(8) -0.0005(6) 0.0084(6) -0.0015(6)
C2 0.0195(10) 0.0144(11) 0.0186(11) -0.0053(9) 0.0069(9) -0.0007(9)
C3 0.0144(13) 0.0164(9) 0.0246(15) 0.0004(11) -0.0034(12) -0.0011(9)
C4 0.0143(13) 0.0110(12) 0.0165(14) -0.0006(7) 0.0026(11) -0.0028(7)
C1 0.0122(9) 0.0113(10) 0.0118(9) 0.0023(8) 0.0002(8) 0.0018(8)
N1 0.0138(9) 0.0075(8) 0.0152(9) -0.0010(7) 0.0015(8) 0.0009(6)
O2 0.0165(7) 0.0102(7) 0.0170(7) -0.0012(6) 0.0077(6) -0.0003(5)
Li1 0.015(3) 0.012(3) 0.015(3) 0.000 0.000 -0.0027(17)

loop_
_atom_type_symbol
_atom_type_description
_atom_type_scat_dispersion_real
_atom_type_scat_dispersion_imag
_atom_type_scat_source
C C 0.0181 0.0091 'International Tables Vol C Tables 4.2.6.8 and 6.1.1.4'
H H 0.0000 0.0000 'International Tables Vol C Tables 4.2.6.8 and 6.1.1.4'
N N 0.0311 0.0180 'International Tables Vol C Tables 4.2.6.8 and 6.1.1.4'
O O 0.0492 0.0322 'International Tables Vol C Tables 4.2.6.8 and 6.1.1.4'
Li Li 0.0008 0.0003 'International Tables Vol C Tables 4.2.6.8 and 6.1.1.4'
Br Br -0.6763 1.2805 'International Tables Vol C Tables 4.2.6.8 and 6.1.1.4'

loop_
_geom_angle_atom_site_label_1
_geom_angle_atom_site_label_2
_geom_angle_atom_site_label_3
_geom_angle
_geom_angle_site_symmetry_1
_geom_angle_site_symmetry_3
C1 O1 Li1 156.42(19) . 11_554
N1 C2 H2A 109.5 . .
N1 C2 H2B 109.5 . .
H2A C2 H2B 109.5 . .
N1 C2 H2C 109.5 . .
H2A C2 H2C 109.5 . .
H2B C2 H2C 109.5 . .
N1 C3 H3A 109.5 . .
N1 C3 H3B 109.5 . .
H3A C3 H3B 109.5 . .
N1 C3 H3C 109.5 . .
H3A C3 H3C 109.5 . .
H3B C3 H3C 109.5 . .
N1 C4 C1 112.17(17) . .
N1 C4 H4A 109.2 . .
C1 C4 H4A 109.2 . .
N1 C4 H4B 109.2 . .
C1 C4 H4B 109.2 . .
H4A C4 H4B 107.9 . .
O1 C1 O2 125.96(17) . .
O1 C1 C4 119.22(18) . .
O2 C1 C4 114.76(18) . .
C3 N1 C4 111.8(2) . .
C3 N1 C2 111.44(19) . .
C4 N1 C2 110.74(18) . .
C3 N1 H1 107.6 . .
C4 N1 H1 107.6 . .
C2 N1 H1 107.6 . .
C1 O2 Li1 148.74(14) . .
O2 Li1 O2 115.9(3) 14 .
O2 Li1 O1 118.97(6) 14 16_455
O2 Li1 O1 96.26(6) . 16_455
O2 Li1 O1 96.26(6) 14 15_545
O2 Li1 O1 118.97(6) . 15_545
O1 Li1 O1 112.0(3) 16_455 15_545

loop_
_geom_bond_atom_site_label_1
_geom_bond_atom_site_label_2
_geom_bond_distance
_geom_bond_site_symmetry_2
O1 C1 1.245(2) .
O1 Li1 1.942(3) 11_554
C2 N1 1.497(3) .
C2 H2A 0.9800 .
C2 H2B 0.9800 .
C2 H2C 0.9800 .
C3 N1 1.484(4) .
C3 H3A 0.9800 .
C3 H3B 0.9800 .
C3 H3C 0.9800 .
C4 N1 1.495(3) .
C4 C1 1.522(3) .
C4 H4A 0.9900 .
C4 H4B 0.9900 .
C1 O2 1.259(2) .
N1 H1 0.9300 .
O2 Li1 1.908(3) .
Li1 O2 1.908(3) 14
Li1 O1 1.942(3) 16_455
Li1 O1 1.942(3) 15_545

loop_
_geom_hbond_atom_site_label_D
_geom_hbond_atom_site_label_H
_geom_hbond_atom_site_label_A
_geom_hbond_distance_DH
_geom_hbond_distance_HA
_geom_hbond_distance_DA
_geom_hbond_angle_DHA
_geom_hbond_site_symmetry_A
N1 H1 O2 0.93 1.85 2.747(2) 161.3 8_554

loop_
_geom_torsion_atom_site_label_1
_geom_torsion_atom_site_label_2
_geom_torsion_atom_site_label_3
_geom_torsion_atom_site_label_4
_geom_torsion
_geom_torsion_site_symmetry_1
_geom_torsion_site_symmetry_4
Li1 O1 C1 O2 -130.3(3) 11_554 .
Li1 O1 C1 C4 46.7(4) 11_554 .
N1 C4 C1 O1 17.3(3) . .
N1 C4 C1 O2 -165.4(2) . .
C1 C4 N1 C3 81.8(3) . .
C1 C4 N1 C2 -153.29(19) . .
O1 C1 O2 Li1 -164.3(3) . .
C4 C1 O2 Li1 18.5(4) . .
C1 O2 Li1 O2 -64.2(3) . 14
C1 O2 Li1 O1 169.2(3) . 16_455
C1 O2 Li1 O1 49.8(5) . 15_545
